data_7043147
loop_
_publ_author_name
'Zhang, Wan-Ying'
'Tian, Yong-Mei'
'Li, Hongfeng'
'Chen, Peng'
'Zhang, Yiquan'
'Yan, Pengfei'
'Sun, Wenbin'

_publ_section_title
;
 Strictly linear trinuclear Dy-Ca/Mg-Dy single-molecule magnets: the
 impact of long-range f-f ferromagnetic interactions on suppressing
 quantum tunnelling of magnetization leading to slow magnetic relaxation
;
_journal_name_full 'Dalton Trans.'
_journal_paper_doi 10.1039/C7DT01395G
_journal_year 2017
_chemical_formula_moiety '2(C36 H24 Ca0.5 Er N4 O4), 2(C H Cl3)'
_chemical_formula_sum 'C74 H50 Ca Cl6 Er2 N8 O8'
_chemical_formula_weight 1766.52
_chemical_name_systematic
;
 ? 
;
_space_group_crystal_system monoclinic
_space_group_IT_number 14
_space_group_name_Hall '-P 2ybc'
_space_group_name_H-M_alt 'P 1 21/c 1'
_symmetry_space_group_name_Hall '-P 2ybc'
_symmetry_space_group_name_H-M 'P 1 21/c 1'
_atom_sites_solution_hydrogens geom
_atom_sites_solution_primary direct
_atom_sites_solution_secondary difmap
_audit_creation_date 2016-06-16
_audit_creation_method
;
Olex2 1.2
(compiled 2016.02.19 svn.r3266 for OlexSys, GUI svn.r5155)
;
_audit_update_record
;
2017-04-06 deposited with the CCDC.
2017-05-29 downloaded from the CCDC.
;
_cell_angle_alpha 90.00
_cell_angle_beta 92.992(5)
_cell_angle_gamma 90.00
_cell_formula_units_Z 4
_cell_length_a 29.7835(16)
_cell_length_b 23.1277(18)
_cell_length_c 10.3592(6)
_cell_measurement_reflns_used 2722
_cell_measurement_temperature 293
_cell_measurement_theta_max 28.1863
_cell_measurement_theta_min 3.2508
_cell_volume 7125.9(8)
_computing_cell_refinement
;
CrysAlisPro, Agilent Technologies,
Version 1.171.35.21 (release 20-01-2012 CrysAlis171 .NET)
(compiled Jan 23 2012,18:06:46)
;
_computing_data_collection
;
CrysAlisPro, Agilent Technologies,
Version 1.171.35.21 (release 20-01-2012 CrysAlis171 .NET)
(compiled Jan 23 2012,18:06:46)
;
_computing_data_reduction
;
CrysAlisPro, Agilent Technologies,
Version 1.171.35.21 (release 20-01-2012 CrysAlis171 .NET)
(compiled Jan 23 2012,18:06:46)
;
_computing_molecular_graphics 'Olex2 (Dolomanov et al., 2009)'
_computing_publication_material 'Olex2 (Dolomanov et al., 2009)'
_computing_structure_refinement 'ShelXL (Sheldrick, 2015)'
_computing_structure_solution 'ShelXT (Sheldrick, 2015)'
_diffrn_ambient_temperature 293
_diffrn_detector_area_resol_mean 16.1954
_diffrn_measured_fraction_theta_full 0.989
_diffrn_measured_fraction_theta_max 0.871
_diffrn_measurement_details
;
#__ type_ start__ end____ width___ exp.time_
  1 omega -104.00   10.00   1.0000  100.0000
omega____ theta____ kappa____ phi______ frames
    -      -27.9440  -57.0000  -60.0000 114

#__ type_ start__ end____ width___ exp.time_
  2 omega  -67.00   52.00   1.0000  100.0000
omega____ theta____ kappa____ phi______ frames
    -      -27.9440   77.0000  150.0000 119
;
_diffrn_measurement_device_type 'Xcalibur, Eos'
_diffrn_measurement_method '\w scans'
_diffrn_orient_matrix_UB_11 -0.0238099000
_diffrn_orient_matrix_UB_12 0.0014895000
_diffrn_orient_matrix_UB_13 -0.0016973000
_diffrn_orient_matrix_UB_21 -0.0010369000
_diffrn_orient_matrix_UB_22 -0.0302760000
_diffrn_orient_matrix_UB_23 0.0103864000
_diffrn_orient_matrix_UB_31 0.0008301000
_diffrn_orient_matrix_UB_32 0.0046979000
_diffrn_orient_matrix_UB_33 0.0677396000
_diffrn_radiation_monochromator graphite
_diffrn_radiation_type MoK\a
_diffrn_radiation_wavelength 0.71073
_diffrn_reflns_av_R_equivalents 0.0845
_diffrn_reflns_av_unetI/netI 0.2295
_diffrn_reflns_limit_h_max 37
_diffrn_reflns_limit_h_min -11
_diffrn_reflns_limit_k_max 12
_diffrn_reflns_limit_k_min -29
_diffrn_reflns_limit_l_max 13
_diffrn_reflns_limit_l_min -12
_diffrn_reflns_number 24596
_diffrn_reflns_theta_full 26.00
_diffrn_reflns_theta_max 28.25
_diffrn_reflns_theta_min 3.26
_diffrn_source 'Enhance (Mo) X-ray Source'
_exptl_absorpt_coefficient_mu 2.698
_exptl_absorpt_correction_T_max 1.00000
_exptl_absorpt_correction_T_min 0.78049
_exptl_absorpt_correction_type multi-scan
_exptl_absorpt_process_details
;
CrysAlisPro, Agilent Technologies,
Version 1.171.35.21 (release 20-01-2012 CrysAlis171 .NET)
(compiled Jan 23 2012,18:06:46)
Empirical absorption correction using spherical harmonics,
 implemented in SCALE3 ABSPACK scaling algorithm.
;
_exptl_crystal_colour 'clear light orange'
_exptl_crystal_colour_lustre clear
_exptl_crystal_colour_modifier light
_exptl_crystal_colour_primary orange
_exptl_crystal_density_diffrn 1.647
_exptl_crystal_density_method 'not measured'
_exptl_crystal_description block
_exptl_crystal_F_000 3488
_exptl_crystal_size_max 0.15
_exptl_crystal_size_mid 0.1
_exptl_crystal_size_min 0.1
_refine_diff_density_max 1.748
_refine_diff_density_min -1.522
_refine_diff_density_rms 0.135
_refine_ls_extinction_method none
_refine_ls_goodness_of_fit_ref 0.985
_refine_ls_hydrogen_treatment constr
_refine_ls_matrix_type full
_refine_ls_number_parameters 895
_refine_ls_number_reflns 15354
_refine_ls_number_restraints 0
_refine_ls_restrained_S_all 0.985
_refine_ls_R_factor_all 0.2430
_refine_ls_R_factor_gt 0.0869
_refine_ls_shift/su_max 0.001
_refine_ls_shift/su_mean 0.000
_refine_ls_structure_factor_coef Fsqd
_refine_ls_weighting_details 'calc w=1/[\s^2^(Fo^2^)+(0.0343P)^2^+0.0000P] where P=(Fo^2^+2Fc^2^)/3'
_refine_ls_weighting_scheme calc
_refine_ls_wR_factor_gt 0.1376
_refine_ls_wR_factor_ref 0.2031
_reflns_number_gt 5434
_reflns_number_total 15354
_reflns_threshold_expression >2sigma(I)
_cod_data_source_file c7dt01395g2.cif
_cod_data_source_block zwy262-4
_cod_database_code 7043147
_reflns_odcompleteness_completeness 98.62
_reflns_odcompleteness_iscentric 1
_reflns_odcompleteness_theta 26.32
_olex2_refinement_description
;
1. Fixed Uiso
 At 1.2 times of:
  All C(H) groups
2.a Ternary CH refined with riding coordinates:
 C73(H73), C74(H74)
2.b Aromatic/amide H refined with riding coordinates:
 C52(H52), C65(H65), C70(H70), C56(H56), C29(H29), C47(H47), C22(H22),
 C38(H38), C71(H71), C43(H43), C72(H72), C66(H66), C20(H20), C45(H45), C62(H62),
  C34(H34), C35(H35), C16(H16), C61(H61), C39(H39), C48(H48), C2(H2), C44(H44),
 C36(H36), C25(H25), C49(H49), C7(H7), C30(H30), C3(H3), C21(H21), C57(H57),
 C63(H63), C67(H67), C58(H58), C4(H4), C53(H53), C40(H40), C12(H12), C26(H26),
 C54(H54), C11(H11), C17(H17), C9(H9), C8(H8), C18(H18), C13(H13), C27(H27),
 C31(H31)
;
_olex2_submission_special_instructions 'No special instructions were received'

loop_
_space_group_symop_id
_space_group_symop_operation_xyz
1 'x, y, z'
2 '-x, y+1/2, -z+1/2'
3 '-x, -y, -z'
4 'x, -y-1/2, z-1/2'

loop_
_atom_site_label
_atom_site_type_symbol
_atom_site_fract_x
_atom_site_fract_y
_atom_site_fract_z
_atom_site_U_iso_or_equiv
_atom_site_adp_type
_atom_site_occupancy
_atom_site_calc_flag
_atom_site_site_symmetry_order
_atom_site_refinement_flags_posn
_atom_site_refinement_flags_adp
_atom_site_refinement_flags_occupancy
Er2 Er 0.89830(2) 0.44164(3) 0.55662(6) 0.0480(2) Uani 1 d 1 . . .
Er1 Er 0.60317(2) 0.43873(3) 0.49437(6) 0.0567(2) Uani 1 d 1 . . .
Ca2 Ca 1.0000 0.5000 0.5000 0.0542(12) Uani 1 d 2 S T P
Ca1 Ca 0.5000 0.5000 0.5000 0.0660(14) Uani 1 d 2 S T P
O7 O 0.9452(3) 0.5129(4) 0.6464(8) 0.056(3) Uani 1 d 1 . . .
O1 O 0.6676(3) 0.3897(4) 0.4855(11) 0.075(3) Uani 1 d 1 . . .
O8 O 0.9306(3) 0.4875(4) 0.3897(8) 0.060(3) Uani 1 d 1 . . .
O5 O 0.8344(3) 0.3984(4) 0.6065(9) 0.058(3) Uani 1 d 1 . . .
O6 O 0.9717(3) 0.4098(4) 0.5716(8) 0.055(3) Uani 1 d 1 . . .
O2 O 0.5305(4) 0.4107(5) 0.4372(9) 0.070(3) Uani 1 d 1 . . .
N5 N 0.9030(4) 0.4078(5) 0.7828(11) 0.056(3) Uani 1 d 1 . . .
O3 O 0.5580(3) 0.4812(5) 0.6429(9) 0.073(3) Uani 1 d 1 . . .
O4 O 0.5633(4) 0.5132(5) 0.3860(9) 0.071(3) Uani 1 d 1 . . .
N4 N 0.6524(5) 0.5174(6) 0.4202(13) 0.077(4) Uani 1 d 1 . . .
N8 N 0.8461(4) 0.4563(5) 0.3578(11) 0.056(3) Uani 1 d 1 . . .
C55 C 0.9294(5) 0.5588(7) 0.7008(12) 0.051(4) Uani 1 d 1 . . .
N6 N 0.9086(4) 0.3465(5) 0.4482(12) 0.063(4) Uani 1 d 1 . . .
N2 N 0.5828(6) 0.3465(6) 0.5950(13) 0.078(4) Uani 1 d 1 . . .
N7 N 0.8567(4) 0.5238(6) 0.6492(11) 0.062(4) Uani 1 d 1 . . .
Cl2 Cl 0.1600(4) 0.1386(6) 0.1203(11) 0.313(7) Uani 1 d 1 . . .
C69 C 0.8645(5) 0.4835(6) 0.2585(14) 0.049(4) Uani 1 d 1 . . .
Cl1 Cl 0.1192(4) 0.1987(4) 0.3071(10) 0.285(6) Uani 1 d 1 . . .
C37 C 0.8274(5) 0.3780(7) 0.7241(16) 0.058(4) Uani 1 d 1 . . .
C42 C 0.8642(6) 0.3852(6) 0.8188(15) 0.059(4) Uani 1 d 1 . . .
N1 N 0.6133(6) 0.3990(6) 0.2772(12) 0.078(4) Uani 1 d 1 . . .
C52 C 0.8777(6) 0.3164(7) 0.3839(16) 0.072(5) Uani 1 d 1 . . .
H52 H 0.8482 0.3296 0.3834 0.086 Uiso 1 calc 1 R . .
C28 C 0.5840(6) 0.5574(8) 0.3424(14) 0.061(4) Uani 1 d 1 . . .
C60 C 0.8821(6) 0.5653(7) 0.7049(14) 0.060(4) Uani 1 d 1 . . .
C6 C 0.6515(6) 0.3667(7) 0.2651(16) 0.060(4) Uani 1 d 1 . . .
N3 N 0.6435(4) 0.4581(6) 0.7094(12) 0.070(4) Uani 1 d 1 . . .
C65 C 0.9297(6) 0.5257(7) 0.1776(15) 0.081(6) Uani 1 d 1 . . .
H65 H 0.9597 0.5370 0.1881 0.097 Uiso 1 calc 1 R . .
C10 C 0.5147(6) 0.3600(8) 0.4793(17) 0.070(5) Uani 1 d 1 . . .
Cl3 Cl 0.2023(4) 0.1600(9) 0.3630(12) 0.457(13) Uani 1 d 1 . . .
C51 C 0.9516(6) 0.3272(8) 0.4532(14) 0.062(5) Uani 1 d 1 . . .
C70 C 0.8042(5) 0.4417(6) 0.3444(13) 0.061(4) Uani 1 d 1 . . .
H70 H 0.7909 0.4248 0.4142 0.073 Uiso 1 calc 1 R . .
C33 C 0.6304(6) 0.5635(7) 0.3581(15) 0.061(4) Uani 1 d 1 . . .
C56 C 0.9569(6) 0.6006(7) 0.7592(14) 0.070(5) Uani 1 d 1 . . .
H56 H 0.9880 0.5960 0.7624 0.084 Uiso 1 calc 1 R . .
C29 C 0.5599(7) 0.6023(8) 0.2780(16) 0.083(6) Uani 1 d 1 . . .
H29 H 0.5288 0.6003 0.2653 0.100 Uiso 1 calc 1 R . .
Cl5 Cl 0.3387(5) 0.1301(6) 0.8090(13) 0.351(7) Uani 1 d 1 . . .
C68 C 0.8407(7) 0.4934(7) 0.1369(15) 0.072(5) Uani 1 d 1 . . .
C46 C 0.9852(6) 0.3604(7) 0.5248(15) 0.065(5) Uani 1 d 1 . . .
C47 C 1.0278(6) 0.3373(8) 0.5338(15) 0.071(5) Uani 1 d 1 . . .
H47 H 1.0500 0.3576 0.5814 0.086 Uiso 1 calc 1 R . .
C19 C 0.5735(6) 0.4976(7) 0.7605(15) 0.071(5) Uani 1 d 1 . . .
C64 C 0.9098(5) 0.4993(7) 0.2768(13) 0.064(5) Uani 1 d 1 . . .
C22 C 0.6082(7) 0.5280(9) 1.0074(16) 0.103(7) Uani 1 d 1 . . .
H22 H 0.6183 0.5355 1.0922 0.124 Uiso 1 calc 1 R . .
C15 C 0.5421(8) 0.3260(8) 0.5638(16) 0.071(5) Uani 1 d 1 . . .
C1 C 0.6801(6) 0.3610(7) 0.3818(17) 0.072(5) Uani 1 d 1 . . .
C41 C 0.8601(8) 0.3628(8) 0.9477(17) 0.081(6) Uani 1 d 1 . . .
C38 C 0.7891(6) 0.3526(7) 0.7606(15) 0.077(5) Uani 1 d 1 . . .
H38 H 0.7649 0.3481 0.7012 0.093 Uiso 1 calc 1 R . .
C24 C 0.6186(5) 0.4862(6) 0.7955(13) 0.058(4) Uani 1 d 1 . . .
C71 C 0.7780(6) 0.4502(7) 0.2294(17) 0.079(5) Uani 1 d 1 . . .
H71 H 0.7482 0.4379 0.2229 0.095 Uiso 1 calc 1 R . .
C59 C 0.8647(8) 0.6159(9) 0.7631(17) 0.081(6) Uani 1 d 1 . . .
C43 C 0.9362(6) 0.4125(7) 0.8671(15) 0.087(6) Uani 1 d 1 . . .
H43 H 0.9623 0.4303 0.8416 0.105 Uiso 1 calc 1 R . .
C72 C 0.7962(6) 0.4759(8) 0.1295(16) 0.084(6) Uani 1 d 1 . . .
H72 H 0.7788 0.4822 0.0537 0.100 Uiso 1 calc 1 R . .
C66 C 0.9062(7) 0.5362(7) 0.0612(15) 0.091(6) Uani 1 d 1 . . .
H66 H 0.9206 0.5546 -0.0048 0.110 Uiso 1 calc 1 R . .
C20 C 0.5481(5) 0.5252(8) 0.8477(16) 0.095(7) Uani 1 d 1 . . .
H20 H 0.5179 0.5331 0.8268 0.114 Uiso 1 calc 1 R . .
C45 C 0.8972(8) 0.3685(9) 1.0293(16) 0.099(7) Uani 1 d 1 . . .
H45 H 0.8959 0.3551 1.1136 0.118 Uiso 1 calc 1 R . .
C50 C 0.9642(8) 0.2740(8) 0.3931(18) 0.079(6) Uani 1 d 1 . . .
C62 C 0.7914(7) 0.5749(10) 0.708(2) 0.107(7) Uani 1 d 1 . . .
H62 H 0.7602 0.5764 0.7107 0.128 Uiso 1 calc 1 R . .
C34 C 0.6964(7) 0.5193(9) 0.4369(16) 0.094(6) Uani 1 d 1 . . .
H34 H 0.7112 0.4899 0.4833 0.113 Uiso 1 calc 1 R . .
C35 C 0.7219(7) 0.5645(11) 0.3865(19) 0.115(8) Uani 1 d 1 . . .
H35 H 0.7531 0.5633 0.3952 0.137 Uiso 1 calc 1 R . .
C16 C 0.6061(7) 0.3152(9) 0.6827(17) 0.088(6) Uani 1 d 1 . . .
H16 H 0.6352 0.3274 0.7059 0.106 Uiso 1 calc 1 R . .
C61 C 0.8118(6) 0.5284(9) 0.6525(16) 0.085(6) Uani 1 d 1 . . .
H61 H 0.7939 0.4991 0.6159 0.102 Uiso 1 calc 1 R . .
C39 C 0.7860(7) 0.3328(8) 0.8901(19) 0.100(7) Uani 1 d 1 . . .
H39 H 0.7597 0.3144 0.9121 0.120 Uiso 1 calc 1 R . .
C48 C 1.0395(8) 0.2872(9) 0.478(2) 0.100(7) Uani 1 d 1 . . .
H48 H 1.0692 0.2746 0.4870 0.120 Uiso 1 calc 1 R . .
C2 C 0.7175(6) 0.3260(7) 0.3769(17) 0.078(5) Uani 1 d 1 . . .
H2 H 0.7359 0.3205 0.4513 0.093 Uiso 1 calc 1 R . .
C44 C 0.9356(7) 0.3927(8) 0.9936(17) 0.096(7) Uani 1 d 1 . . .
H44 H 0.9606 0.3961 1.0508 0.116 Uiso 1 calc 1 R . .
C5 C 0.6620(9) 0.3372(9) 0.154(2) 0.096(7) Uani 1 d 1 . . .
Cl4 Cl 0.3689(7) 0.1987(6) 0.6436(14) 0.401(10) Uani 1 d 1 . . .
C36 C 0.7014(10) 0.6094(12) 0.326(2) 0.133(9) Uani 1 d 1 . . .
H36 H 0.7186 0.6397 0.2967 0.160 Uiso 1 calc 1 R . .
C32 C 0.6538(9) 0.6114(9) 0.306(2) 0.088(6) Uani 1 d 1 . . .
C25 C 0.6855(6) 0.4468(8) 0.7434(18) 0.109(7) Uani 1 d 1 . . .
H25 H 0.7028 0.4288 0.6831 0.131 Uiso 1 calc 1 R . .
C49 C 1.0093(9) 0.2555(8) 0.410(2) 0.097(7) Uani 1 d 1 . . .
H49 H 1.0180 0.2208 0.3737 0.117 Uiso 1 calc 1 R . .
Cl6 Cl 0.2926(5) 0.1518(16) 0.584(2) 0.68(3) Uani 1 d 1 . . .
C7 C 0.5877(8) 0.4038(8) 0.1737(16) 0.104(8) Uani 1 d 1 . . .
H7 H 0.5626 0.4275 0.1778 0.125 Uiso 1 calc 1 R . .
C30 C 0.5838(11) 0.6503(11) 0.233(2) 0.121(9) Uani 1 d 1 . . .
H30 H 0.5676 0.6805 0.1943 0.145 Uiso 1 calc 1 R . .
C3 C 0.7280(8) 0.2995(9) 0.265(2) 0.107(8) Uani 1 d 1 . . .
H3 H 0.7544 0.2780 0.2644 0.129 Uiso 1 calc 1 R . .
C21 C 0.5670(7) 0.5413(9) 0.9669(15) 0.119(8) Uani 1 d 1 . . .
H21 H 0.5497 0.5628 1.0214 0.143 Uiso 1 calc 1 R . .
C23 C 0.6372(6) 0.5017(8) 0.9187(16) 0.087(6) Uani 1 d 1 . . .
C57 C 0.9374(9) 0.6509(9) 0.8146(18) 0.093(7) Uani 1 d 1 . . .
H57 H 0.9563 0.6800 0.8471 0.111 Uiso 1 calc 1 R . .
C63 C 0.8168(9) 0.6184(8) 0.7600(19) 0.100(7) Uani 1 d 1 . . .
H63 H 0.8029 0.6506 0.7941 0.120 Uiso 1 calc 1 R . .
C14 C 0.5221(10) 0.2750(10) 0.607(2) 0.101(7) Uani 1 d 1 . . .
C67 C 0.8619(8) 0.5200(8) 0.0410(19) 0.106(7) Uani 1 d 1 . . .
H67 H 0.8467 0.5272 -0.0380 0.127 Uiso 1 calc 1 R . .
C58 C 0.8926(10) 0.6574(9) 0.8213(18) 0.103(8) Uani 1 d 1 . . .
H58 H 0.8807 0.6889 0.8637 0.124 Uiso 1 calc 1 R . .
C4 C 0.7024(10) 0.3030(10) 0.159(3) 0.124(10) Uani 1 d 1 . . .
H4 H 0.7105 0.2832 0.0852 0.149 Uiso 1 calc 1 R . .
C53 C 0.8860(9) 0.2666(9) 0.317(2) 0.105(8) Uani 1 d 1 . . .
H53 H 0.8632 0.2478 0.2687 0.126 Uiso 1 calc 1 R . .
C40 C 0.8189(8) 0.3393(8) 0.9814(17) 0.103(7) Uani 1 d 1 . . .
H40 H 0.8145 0.3284 1.0663 0.123 Uiso 1 calc 1 R . .
C12 C 0.4557(9) 0.2876(10) 0.478(2) 0.118(9) Uani 1 d 1 . . .
H12 H 0.4277 0.2745 0.4462 0.142 Uiso 1 calc 1 R . .
C26 C 0.7063(6) 0.4602(10) 0.8662(18) 0.120(9) Uani 1 d 1 . . .
H26 H 0.7362 0.4507 0.8868 0.144 Uiso 1 calc 1 R . .
C54 C 0.9281(10) 0.2458(8) 0.3246(19) 0.098(7) Uani 1 d 1 . . .
H54 H 0.9339 0.2112 0.2826 0.117 Uiso 1 calc 1 R . .
C11 C 0.4725(6) 0.3395(8) 0.4331(18) 0.087(6) Uani 1 d 1 . . .
H11 H 0.4556 0.3608 0.3719 0.104 Uiso 1 calc 1 R . .
C17 C 0.5907(11) 0.2652(10) 0.743(2) 0.119(10) Uani 1 d 1 . . .
H17 H 0.6071 0.2465 0.8097 0.143 Uiso 1 calc 1 R . .
C9 C 0.6332(9) 0.3464(11) 0.051(2) 0.123(9) Uani 1 d 1 . . .
H9 H 0.6410 0.3311 -0.0282 0.148 Uiso 1 calc 1 R . .
C8 C 0.5943(9) 0.3759(9) 0.0528(19) 0.109(8) Uani 1 d 1 . . .
H8 H 0.5737 0.3779 -0.0176 0.131 Uiso 1 calc 1 R . .
C18 C 0.5497(12) 0.2468(10) 0.697(3) 0.127(10) Uani 1 d 1 . . .
H18 H 0.5394 0.2118 0.7283 0.152 Uiso 1 calc 1 R . .
C13 C 0.4795(10) 0.2562(11) 0.567(3) 0.125(9) Uani 1 d 1 . . .
H13 H 0.4676 0.2226 0.6007 0.150 Uiso 1 calc 1 R . .
C27 C 0.6803(8) 0.4881(10) 0.954(2) 0.129(9) Uani 1 d 1 . . .
H27 H 0.6923 0.4974 1.0360 0.154 Uiso 1 calc 1 R . .
C31 C 0.6289(11) 0.6544(11) 0.245(2) 0.133(10) Uani 1 d 1 . . .
H31 H 0.6433 0.6864 0.2116 0.160 Uiso 1 calc 1 R . .
C73 C 0.1546(8) 0.1446(12) 0.284(3) 0.170(11) Uani 1 d 1 . . .
H73 H 0.1423 0.1087 0.3180 0.204 Uiso 1 calc 1 R . .
C74 C 0.330(3) 0.1353(9) 0.610(5) 0.66(7) Uani 1 d 1 . . .
H74 H 0.3411 0.1032 0.5595 0.792 Uiso 1 calc 1 R . .

loop_
_atom_site_aniso_label
_atom_site_aniso_U_11
_atom_site_aniso_U_22
_atom_site_aniso_U_33
_atom_site_aniso_U_23
_atom_site_aniso_U_13
_atom_site_aniso_U_12
Er2 0.0389(4) 0.0652(5) 0.0402(4) 0.0036(4) 0.0035(3) -0.0080(4)
Er1 0.0470(4) 0.0753(6) 0.0481(4) -0.0042(4) 0.0035(3) 0.0078(4)
Ca2 0.038(3) 0.083(3) 0.041(2) 0.006(2) -0.0002(19) -0.020(2)
Ca1 0.040(3) 0.104(4) 0.053(3) -0.005(3) -0.008(2) 0.018(3)
O7 0.066(7) 0.065(7) 0.036(5) -0.002(5) 0.009(5) -0.011(6)
O1 0.052(7) 0.081(8) 0.092(9) 0.002(7) 0.007(6) 0.020(6)
O8 0.040(6) 0.090(7) 0.051(6) 0.017(6) 0.004(5) -0.024(6)
O5 0.044(6) 0.084(7) 0.047(6) -0.005(6) 0.010(5) -0.009(6)
O6 0.045(6) 0.063(7) 0.057(6) 0.020(5) 0.011(5) -0.001(6)
O2 0.074(8) 0.088(8) 0.047(6) -0.016(6) 0.005(6) 0.019(7)
N5 0.034(7) 0.082(9) 0.052(8) -0.008(7) 0.009(6) -0.006(7)
O3 0.033(6) 0.140(10) 0.046(6) -0.011(6) -0.002(5) 0.024(7)
O4 0.057(7) 0.084(8) 0.072(7) 0.003(6) 0.014(6) 0.005(7)
N4 0.054(10) 0.099(12) 0.077(10) -0.034(9) -0.001(8) 0.004(9)
N8 0.047(8) 0.064(9) 0.059(8) -0.009(7) 0.005(6) -0.010(7)
C55 0.059(10) 0.062(11) 0.033(8) 0.010(8) 0.005(7) -0.020(10)
N6 0.043(8) 0.075(9) 0.071(9) 0.020(7) 0.014(7) -0.036(8)
N2 0.083(12) 0.086(11) 0.064(10) -0.007(8) -0.002(9) 0.009(10)
N7 0.043(8) 0.092(10) 0.050(8) 0.001(7) -0.001(6) -0.003(8)
Cl2 0.217(11) 0.492(18) 0.230(11) -0.082(11) 0.021(9) 0.115(12)
C69 0.034(9) 0.063(10) 0.049(9) 0.004(8) -0.001(7) -0.007(8)
Cl1 0.337(17) 0.271(11) 0.252(11) 0.002(9) 0.056(10) 0.131(11)
C37 0.039(9) 0.069(11) 0.068(11) -0.001(9) 0.023(8) -0.003(9)
C42 0.065(12) 0.053(10) 0.059(11) 0.002(8) -0.003(9) 0.015(9)
N1 0.106(13) 0.094(11) 0.034(7) -0.006(8) 0.011(8) 0.001(10)
C52 0.066(12) 0.067(12) 0.084(13) 0.010(10) 0.008(10) -0.009(11)
C28 0.066(12) 0.066(12) 0.052(10) -0.018(10) 0.020(8) -0.010(11)
C60 0.079(13) 0.056(11) 0.046(9) 0.018(9) 0.007(9) -0.022(11)
C6 0.056(11) 0.069(12) 0.057(11) -0.007(9) 0.032(9) 0.003(9)
N3 0.039(8) 0.102(11) 0.069(9) -0.022(8) -0.005(7) 0.030(8)
C65 0.049(11) 0.140(16) 0.053(11) 0.004(11) -0.001(9) -0.030(11)
C10 0.073(14) 0.067(13) 0.072(13) -0.024(11) 0.026(10) -0.003(12)
Cl3 0.157(10) 0.96(4) 0.261(14) -0.030(17) 0.016(10) -0.103(18)
C51 0.073(13) 0.077(13) 0.038(9) 0.008(9) 0.013(8) -0.020(11)
C70 0.041(9) 0.096(12) 0.045(9) 0.012(9) -0.004(7) -0.032(10)
C33 0.082(13) 0.040(10) 0.064(11) -0.022(9) 0.019(9) 0.009(11)
C56 0.075(13) 0.084(13) 0.052(10) 0.012(9) -0.002(9) -0.012(11)
C29 0.103(16) 0.069(13) 0.080(13) 0.003(11) 0.023(12) 0.008(13)
Cl5 0.271(15) 0.447(19) 0.337(15) 0.083(14) 0.024(12) -0.108(14)
C68 0.084(14) 0.084(13) 0.046(10) 0.009(9) -0.013(10) -0.019(11)
C46 0.074(13) 0.063(12) 0.061(11) 0.028(9) 0.029(10) 0.021(11)
C47 0.058(12) 0.094(14) 0.063(11) 0.033(11) 0.012(9) -0.001(11)
C19 0.058(12) 0.098(13) 0.053(11) 0.004(10) -0.019(9) 0.005(11)
C64 0.054(11) 0.115(14) 0.023(8) 0.005(9) -0.006(7) -0.012(10)
C22 0.102(18) 0.17(2) 0.038(10) -0.008(12) -0.019(11) 0.018(16)
C15 0.118(18) 0.050(12) 0.048(11) -0.016(9) 0.034(11) 0.012(13)
C1 0.081(13) 0.073(13) 0.066(12) -0.002(10) 0.039(11) 0.003(11)
C41 0.104(17) 0.085(14) 0.055(12) 0.016(10) 0.024(12) -0.003(13)
C38 0.054(11) 0.117(15) 0.062(11) 0.007(10) 0.024(9) 0.003(11)
C24 0.050(10) 0.082(11) 0.040(9) -0.009(8) -0.012(8) 0.014(9)
C71 0.048(11) 0.099(14) 0.087(13) 0.005(12) -0.024(10) -0.005(11)
C59 0.095(17) 0.091(16) 0.055(12) 0.018(11) -0.017(12) 0.001(14)
C43 0.058(12) 0.147(16) 0.054(11) -0.003(12) -0.017(9) -0.026(12)
C72 0.073(14) 0.125(16) 0.050(11) 0.014(11) -0.028(10) -0.023(13)
C66 0.117(17) 0.109(15) 0.048(10) 0.035(10) 0.007(11) -0.052(13)
C20 0.036(10) 0.171(19) 0.078(12) -0.052(12) 0.004(9) 0.052(11)
C45 0.121(19) 0.134(19) 0.040(11) 0.026(11) 0.004(12) -0.025(16)
C50 0.098(17) 0.058(13) 0.081(14) 0.021(11) 0.011(13) -0.020(13)
C62 0.065(14) 0.13(2) 0.125(18) -0.019(15) -0.007(13) 0.044(15)
C34 0.084(15) 0.126(17) 0.073(13) 0.024(12) 0.018(11) -0.037(14)
C35 0.073(15) 0.18(3) 0.086(15) 0.022(16) 0.010(12) -0.031(18)
C16 0.085(15) 0.111(17) 0.069(13) -0.024(12) -0.004(11) 0.043(14)
C61 0.065(13) 0.121(17) 0.070(12) 0.001(12) 0.000(10) 0.011(13)
C39 0.120(19) 0.101(15) 0.085(14) -0.013(13) 0.058(13) -0.044(14)
C48 0.100(19) 0.060(14) 0.14(2) 0.040(13) 0.043(16) 0.012(14)
C2 0.065(12) 0.084(13) 0.088(13) -0.001(11) 0.043(10) 0.005(11)
C44 0.106(18) 0.135(18) 0.046(11) 0.008(12) -0.024(12) -0.014(15)
C5 0.110(19) 0.109(17) 0.072(14) -0.013(13) 0.033(14) -0.002(15)
Cl4 0.55(3) 0.290(14) 0.367(17) -0.019(13) 0.064(18) -0.060(17)
C36 0.12(2) 0.15(2) 0.13(2) 0.029(17) 0.009(18) -0.06(2)
C32 0.099(18) 0.064(14) 0.102(16) -0.011(12) 0.022(14) -0.009(14)
C25 0.066(13) 0.165(19) 0.094(15) -0.012(14) -0.019(12) 0.026(15)
C49 0.12(2) 0.056(14) 0.120(18) 0.004(12) 0.066(15) 0.005(15)
Cl6 0.167(14) 1.38(8) 0.51(3) 0.24(4) 0.028(17) 0.00(3)
C7 0.17(2) 0.107(15) 0.042(11) -0.020(11) 0.022(13) -0.004(15)
C30 0.19(3) 0.092(19) 0.083(16) -0.002(13) 0.039(19) 0.03(2)
C3 0.079(17) 0.101(17) 0.15(2) 0.012(18) 0.066(16) 0.005(14)
C21 0.111(17) 0.21(2) 0.033(10) -0.046(13) -0.009(11) 0.045(18)
C23 0.061(13) 0.148(17) 0.050(11) -0.032(11) -0.029(10) 0.024(12)
C57 0.14(2) 0.062(14) 0.081(14) -0.003(10) 0.041(14) -0.029(15)
C63 0.13(2) 0.063(14) 0.106(17) -0.005(12) 0.005(16) 0.049(15)
C14 0.11(2) 0.072(17) 0.12(2) -0.017(14) 0.034(17) 0.007(17)
C67 0.098(17) 0.122(17) 0.096(16) 0.037(13) -0.006(14) -0.042(15)
C58 0.16(2) 0.081(15) 0.065(13) -0.017(11) 0.012(16) 0.022(18)
C4 0.14(3) 0.11(2) 0.13(2) -0.034(18) 0.088(18) -0.033(19)
C53 0.14(2) 0.082(17) 0.094(16) -0.002(13) 0.003(16) -0.030(16)
C40 0.14(2) 0.119(17) 0.054(12) -0.009(12) 0.049(13) -0.018(16)
C12 0.12(2) 0.10(2) 0.13(2) -0.034(16) 0.020(17) -0.036(17)
C26 0.056(13) 0.22(3) 0.076(14) -0.033(15) -0.029(11) 0.049(15)
C54 0.15(2) 0.063(14) 0.088(16) -0.004(11) 0.040(16) 0.001(17)
C11 0.054(12) 0.077(14) 0.128(17) -0.035(12) 0.004(12) -0.006(11)
C17 0.20(3) 0.067(16) 0.087(17) 0.022(13) 0.009(19) 0.028(18)
C9 0.13(2) 0.18(3) 0.061(15) -0.020(16) 0.040(15) -0.02(2)
C8 0.14(2) 0.125(19) 0.065(14) 0.003(13) 0.015(15) 0.023(17)
C18 0.16(3) 0.068(17) 0.16(3) -0.008(17) 0.06(2) -0.01(2)
C13 0.12(2) 0.13(2) 0.14(2) -0.011(18) 0.048(18) -0.05(2)
C27 0.085(18) 0.20(2) 0.099(17) -0.042(17) -0.032(15) 0.034(17)
C31 0.17(3) 0.093(19) 0.14(2) 0.031(16) 0.05(2) -0.01(2)
C73 0.11(2) 0.21(3) 0.20(3) -0.05(2) 0.046(19) 0.11(2)
C74 1.6(2) 0.003(11) 0.44(6) 0.00(2) 0.75(10) -0.04(4)

loop_
_atom_type_symbol
_atom_type_description
_atom_type_scat_dispersion_real
_atom_type_scat_dispersion_imag
_atom_type_scat_source
C C 0.0033 0.0016 'International Tables Vol C Tables 4.2.6.8 and 6.1.1.4'
H H 0.0000 0.0000 'International Tables Vol C Tables 4.2.6.8 and 6.1.1.4'
Ca Ca 0.2262 0.3064 'International Tables Vol C Tables 4.2.6.8 and 6.1.1.4'
Cl Cl 0.1484 0.1585 'International Tables Vol C Tables 4.2.6.8 and 6.1.1.4'
Er Er -0.2586 4.9576 'International Tables Vol C Tables 4.2.6.8 and 6.1.1.4'
N N 0.0061 0.0033 'International Tables Vol C Tables 4.2.6.8 and 6.1.1.4'
O O 0.0106 0.0060 'International Tables Vol C Tables 4.2.6.8 and 6.1.1.4'

loop_
_geom_angle_atom_site_label_1
_geom_angle_atom_site_label_2
_geom_angle_atom_site_label_3
_geom_angle
_geom_angle_site_symmetry_1
_geom_angle_site_symmetry_3
O7 Er2 Ca2 42.6(3) . .
O7 Er2 N5 80.9(3) . .
O7 Er2 N8 124.1(3) . .
O7 Er2 N6 136.0(4) . .
O7 Er2 N7 66.7(4) . .
O8 Er2 Ca2 43.1(2) . .
O8 Er2 O7 72.9(3) . .
O8 Er2 O6 76.3(3) . .
O8 Er2 N5 149.4(4) . .
O8 Er2 N8 65.7(4) . .
O8 Er2 N6 90.1(4) . .
O8 Er2 N7 100.1(4) . .
O5 Er2 Ca2 175.1(2) . .
O5 Er2 O7 136.6(3) . .
O5 Er2 O8 141.3(3) . .
O5 Er2 O6 131.2(3) . .
O5 Er2 N5 69.2(3) . .
O5 Er2 N8 75.8(4) . .
O5 Er2 N6 80.6(4) . .
O5 Er2 N7 78.8(4) . .
O6 Er2 Ca2 44.5(2) . .
O6 Er2 O7 69.6(4) . .
O6 Er2 N5 80.1(3) . .
O6 Er2 N8 129.5(4) . .
O6 Er2 N6 67.0(4) . .
O6 Er2 N7 135.1(4) . .
N5 Er2 Ca2 106.4(3) . .
N5 Er2 N8 144.6(4) . .
N5 Er2 N6 98.3(4) . .
N5 Er2 N7 83.2(4) . .
N8 Er2 Ca2 108.7(3) . .
N6 Er2 Ca2 98.1(3) . .
N6 Er2 N8 80.7(4) . .
N7 Er2 Ca2 103.3(3) . .
N7 Er2 N8 85.1(4) . .
N7 Er2 N6 157.2(4) . .
O1 Er1 Ca1 174.1(3) . .
O1 Er1 O2 130.0(4) . .
O1 Er1 O3 140.6(3) . .
O1 Er1 O4 140.1(4) . .
O1 Er1 N4 80.6(4) . .
O1 Er1 N2 79.0(5) . .
O1 Er1 N1 68.1(5) . .
O1 Er1 N3 75.8(4) . .
O2 Er1 Ca1 44.1(3) . .
O2 Er1 O3 73.7(3) . .
O2 Er1 O4 68.9(4) . .
O2 Er1 N4 133.5(4) . .
O2 Er1 N2 67.4(5) . .
O2 Er1 N1 79.6(4) . .
O2 Er1 N3 132.5(4) . .
O3 Er1 Ca1 41.5(2) . .
O3 Er1 O4 73.1(3) . .
O3 Er1 N4 105.6(4) . .
O3 Er1 N2 85.5(4) . .
O3 Er1 N1 150.3(4) . .
O3 Er1 N3 66.6(4) . .
O4 Er1 Ca1 42.6(3) . .
O4 Er1 N4 66.8(4) . .
O4 Er1 N2 135.2(5) . .
O4 Er1 N1 85.4(4) . .
O4 Er1 N3 120.0(4) . .
N4 Er1 Ca1 104.5(4) . .
N4 Er1 N3 83.1(4) . .
N2 Er1 Ca1 96.4(4) . .
N2 Er1 N4 158.0(5) . .
N2 Er1 N3 84.1(5) . .
N1 Er1 Ca1 109.1(4) . .
N1 Er1 N4 83.6(4) . .
N1 Er1 N2 96.2(4) . .
N1 Er1 N3 143.1(5) . .
N3 Er1 Ca1 107.6(3) . .
Er2 Ca2 Er2 180.0 . 3_766
O7 Ca2 Er2 137.0(2) 3_766 .
O7 Ca2 Er2 43.0(2) . .
O7 Ca2 Er2 43.0(2) 3_766 3_766
O7 Ca2 Er2 137.0(2) . 3_766
O7 Ca2 O7 180.0(3) . 3_766
O7 Ca2 O8 72.4(3) . .
O7 Ca2 O8 107.6(3) 3_766 .
O7 Ca2 O8 107.6(3) . 3_766
O7 Ca2 O8 72.4(3) 3_766 3_766
O7 Ca2 O6 68.6(3) . .
O7 Ca2 O6 111.4(3) . 3_766
O7 Ca2 O6 111.4(3) 3_766 .
O7 Ca2 O6 68.6(3) 3_766 3_766
O8 Ca2 Er2 42.1(2) . .
O8 Ca2 Er2 137.9(2) . 3_766
O8 Ca2 Er2 42.1(2) 3_766 3_766
O8 Ca2 Er2 137.9(2) 3_766 .
O8 Ca2 O8 179.998(2) . 3_766
O8 Ca2 O6 106.0(3) 3_766 .
O8 Ca2 O6 74.0(3) . .
O8 Ca2 O6 106.0(3) . 3_766
O8 Ca2 O6 74.0(3) 3_766 3_766
O6 Ca2 Er2 137.3(2) 3_766 .
O6 Ca2 Er2 137.3(2) . 3_766
O6 Ca2 Er2 42.7(2) . .
O6 Ca2 Er2 42.7(2) 3_766 3_766
O6 Ca2 O6 180.0(4) . 3_766
Er1 Ca1 Er1 180.0 . 3_666
O2 Ca1 Er1 42.9(3) . .
O2 Ca1 Er1 137.1(3) . 3_666
O2 Ca1 Er1 42.9(3) 3_666 3_666
O2 Ca1 Er1 137.1(3) 3_666 .
O2 Ca1 O2 179.998(1) . 3_666
O3 Ca1 Er1 42.9(2) 3_666 3_666
O3 Ca1 Er1 137.1(2) 3_666 .
O3 Ca1 Er1 137.1(2) . 3_666
O3 Ca1 Er1 42.9(2) . .
O3 Ca1 O2 106.2(3) 3_666 .
O3 Ca1 O2 73.8(3) . .
O3 Ca1 O2 73.8(3) 3_666 3_666
O3 Ca1 O2 106.2(3) . 3_666
O3 Ca1 O3 179.997(1) . 3_666
O3 Ca1 O4 104.9(3) . 3_666
O3 Ca1 O4 75.1(3) 3_666 3_666
O3 Ca1 O4 75.1(3) . .
O3 Ca1 O4 104.9(3) 3_666 .
O4 Ca1 Er1 136.3(2) 3_666 .
O4 Ca1 Er1 43.7(2) 3_666 3_666
O4 Ca1 Er1 43.7(2) . .
O4 Ca1 Er1 136.3(2) . 3_666
O4 Ca1 O2 111.3(4) 3_666 .
O4 Ca1 O2 111.3(4) . 3_666
O4 Ca1 O2 68.7(4) 3_666 3_666
O4 Ca1 O2 68.7(4) . .
O4 Ca1 O4 179.997(1) 3_666 .
Ca2 O7 Er2 94.4(3) . .
C55 O7 Er2 121.9(9) . .
C55 O7 Ca2 132.4(9) . .
C1 O1 Er1 124.2(11) . .
Er2 O8 Ca2 94.8(3) . .
C64 O8 Er2 124.7(9) . .
C64 O8 Ca2 140.5(9) . .
C37 O5 Er2 123.0(9) . .
Er2 O6 Ca2 92.8(3) . .
C46 O6 Er2 124.1(10) . .
C46 O6 Ca2 121.9(9) . .
Er1 O2 Ca1 93.0(4) . .
C10 O2 Er1 120.1(10) . .
C10 O2 Ca1 121.8(10) . .
C42 N5 Er2 112.4(9) . .
C43 N5 Er2 128.3(11) . .
C43 N5 C42 119.2(14) . .
Ca1 O3 Er1 95.6(3) . .
C19 O3 Er1 122.8(10) . .
C19 O3 Ca1 139.5(10) . .
Ca1 O4 Er1 93.7(4) . .
C28 O4 Er1 120.8(11) . .
C28 O4 Ca1 135.0(10) . .
C33 N4 Er1 115.6(11) . .
C34 N4 Er1 125.8(14) . .
C34 N4 C33 118.6(17) . .
C69 N8 Er2 115.2(9) . .
C70 N8 Er2 126.8(10) . .
C70 N8 C69 118.0(12) . .
O7 C55 C60 118.7(14) . .
O7 C55 C56 122.5(16) . .
C56 C55 C60 118.7(17) . .
C52 N6 Er2 126.6(12) . .
C52 N6 C51 119.0(15) . .
C51 N6 Er2 114.3(11) . .
C15 N2 Er1 116.7(12) . .
C15 N2 C16 114.2(18) . .
C16 N2 Er1 129.0(15) . .
C60 N7 Er2 115.8(11) . .
C60 N7 C61 118.2(16) . .
C61 N7 Er2 125.9(12) . .
N8 C69 C68 123.0(14) . .
N8 C69 C64 116.5(13) . .
C64 C69 C68 120.4(15) . .
O5 C37 C42 115.6(14) . .
O5 C37 C38 125.6(15) . .
C38 C37 C42 118.8(15) . .
N5 C42 C37 119.5(14) . .
N5 C42 C41 120.9(15) . .
C37 C42 C41 119.4(17) . .
C6 N1 Er1 115.4(11) . .
C7 N1 Er1 129.2(13) . .
C7 N1 C6 115.4(16) . .
N6 C52 H52 118.0 . .
N6 C52 C53 124.1(19) . .
C53 C52 H52 118.0 . .
O4 C28 C33 122.0(17) . .
O4 C28 C29 120.7(17) . .
C33 C28 C29 117.3(18) . .
C55 C60 C59 118.7(17) . .
N7 C60 C55 116.8(17) . .
N7 C60 C59 124.4(18) . .
N1 C6 C1 115.3(15) . .
N1 C6 C5 124.6(19) . .
C5 C6 C1 120.0(19) . .
C24 N3 Er1 114.5(9) . .
C25 N3 Er1 127.5(13) . .
C25 N3 C24 117.9(14) . .
C64 C65 H65 119.5 . .
C64 C65 C66 121.1(15) . .
C66 C65 H65 119.5 . .
O2 C10 C15 119.2(17) . .
O2 C10 C11 120.5(19) . .
C11 C10 C15 120(2) . .
N6 C51 C46 118.3(17) . .
N6 C51 C50 122.2(17) . .
C46 C51 C50 119.5(18) . .
N8 C70 H70 118.4 . .
N8 C70 C71 123.1(15) . .
C71 C70 H70 118.4 . .
N4 C33 C32 122.8(18) . .
C28 C33 N4 114.8(17) . .
C28 C33 C32 122.3(19) . .
C55 C56 H56 120.1 . .
C55 C56 C57 119.8(17) . .
C57 C56 H56 120.1 . .
C28 C29 H29 120.6 . .
C30 C29 C28 119(2) . .
C30 C29 H29 120.6 . .
C72 C68 C69 115.5(16) . .
C67 C68 C69 119.4(18) . .
C67 C68 C72 125.0(17) . .
O6 C46 C51 116.1(16) . .
O6 C46 C47 127.7(19) . .
C47 C46 C51 116.3(17) . .
C46 C47 H47 117.9 . .
C48 C47 C46 124.2(19) . .
C48 C47 H47 117.9 . .
O3 C19 C24 117.7(16) . .
O3 C19 C20 123.9(15) . .
C20 C19 C24 118.4(14) . .
O8 C64 C69 118.0(14) . .
O8 C64 C65 123.9(15) . .
C65 C64 C69 118.1(13) . .
C21 C22 H22 120.7 . .
C21 C22 C23 118.7(16) . .
C23 C22 H22 120.7 . .
N2 C15 C10 116.4(19) . .
N2 C15 C14 128(2) . .
C14 C15 C10 115(2) . .
O1 C1 C6 116.8(16) . .
O1 C1 C2 125.5(18) . .
C2 C1 C6 117.6(16) . .
C45 C41 C42 115.8(18) . .
C45 C41 C40 125.1(19) . .
C40 C41 C42 119.1(19) . .
C37 C38 H38 120.0 . .
C37 C38 C39 120.0(17) . .
C39 C38 H38 120.0 . .
N3 C24 C19 118.2(13) . .
N3 C24 C23 120.9(14) . .
C19 C24 C23 120.8(16) . .
C70 C71 H71 120.4 . .
C72 C71 C70 119.3(16) . .
C72 C71 H71 120.4 . .
C60 C59 C63 114.1(19) . .
C58 C59 C60 122(2) . .
C58 C59 C63 124(2) . .
N5 C43 H43 117.9 . .
N5 C43 C44 124.2(17) . .
C44 C43 H43 117.9 . .
C68 C72 H72 119.5 . .
C71 C72 C68 121.0(15) . .
C71 C72 H72 119.5 . .
C65 C66 H66 119.3 . .
C67 C66 C65 121.5(17) . .
C67 C66 H66 119.3 . .
C19 C20 H20 120.0 . .
C19 C20 C21 120.1(15) . .
C21 C20 H20 120.0 . .
C41 C45 H45 118.5 . .
C44 C45 C41 123.0(17) . .
C44 C45 H45 118.5 . .
C49 C50 C51 118.2(19) . .
C49 C50 C54 128(2) . .
C54 C50 C51 114(2) . .
C61 C62 H62 120.1 . .
C63 C62 H62 120.1 . .
C63 C62 C61 120(2) . .
N4 C34 H34 119.0 . .
N4 C34 C35 122(2) . .
C35 C34 H34 119.0 . .
C34 C35 H35 119.8 . .
C36 C35 C34 120(2) . .
C36 C35 H35 119.8 . .
N2 C16 H16 117.2 . .
N2 C16 C17 126(2) . .
C17 C16 H16 117.2 . .
N7 C61 C62 122.2(18) . .
N7 C61 H61 118.9 . .
C62 C61 H61 118.9 . .
C38 C39 H39 118.3 . .
C40 C39 C38 123.3(19) . .
C40 C39 H39 118.3 . .
C47 C48 H48 119.4 . .
C49 C48 C47 121(2) . .
C49 C48 H48 119.4 . .
C1 C2 H2 119.4 . .
C3 C2 C1 121(2) . .
C3 C2 H2 119.4 . .
C43 C44 H44 121.6 . .
C45 C44 C43 116.9(17) . .
C45 C44 H44 121.6 . .
C6 C5 C4 118(2) . .
C9 C5 C6 115(2) . .
C9 C5 C4 127(2) . .
C35 C36 H36 119.3 . .
C35 C36 C32 121(2) . .
C32 C36 H36 119.3 . .
C36 C32 C33 115(2) . .
C31 C32 C33 118(2) . .
C31 C32 C36 127(3) . .
N3 C25 H25 117.8 . .
N3 C25 C26 124.4(19) . .
C26 C25 H25 117.8 . .
C50 C49 H49 119.6 . .
C48 C49 C50 121(2) . .
C48 C49 H49 119.6 . .
N1 C7 H7 117.0 . .
N1 C7 C8 126(2) . .
C8 C7 H7 117.0 . .
C29 C30 H30 118.5 . .
C31 C30 C29 123(3) . .
C31 C30 H30 118.5 . .
C2 C3 H3 118.7 . .
C4 C3 C2 123(2) . .
C4 C3 H3 118.7 . .
C22 C21 C20 123.7(19) . .
C22 C21 H21 118.1 . .
C20 C21 H21 118.1 . .
C24 C23 C22 117.9(16) . .
C27 C23 C22 121.5(17) . .
C27 C23 C24 120.5(19) . .
C56 C57 H57 118.8 . .
C58 C57 C56 122(2) . .
C58 C57 H57 118.8 . .
C59 C63 H63 119.4 . .
C62 C63 C59 121(2) . .
C62 C63 H63 119.4 . .
C18 C14 C15 112(3) . .
C18 C14 C13 124(3) . .
C13 C14 C15 124(3) . .
C68 C67 C66 119.5(18) . .
C68 C67 H67 120.3 . .
C66 C67 H67 120.3 . .
C59 C58 H58 121.0 . .
C57 C58 C59 118(2) . .
C57 C58 H58 121.0 . .
C5 C4 H4 119.6 . .
C3 C4 C5 121(2) . .
C3 C4 H4 119.6 . .
C52 C53 H53 121.1 . .
C54 C53 C52 118(2) . .
C54 C53 H53 121.1 . .
C41 C40 H40 120.4 . .
C39 C40 C41 119.1(18) . .
C39 C40 H40 120.4 . .
C11 C12 H12 119.7 . .
C13 C12 H12 119.7 . .
C13 C12 C11 121(2) . .
C25 C26 H26 121.4 . .
C27 C26 C25 117.2(17) . .
C27 C26 H26 121.4 . .
C50 C54 H54 118.4 . .
C53 C54 C50 123(2) . .
C53 C54 H54 118.4 . .
C10 C11 H11 119.7 . .
C12 C11 C10 121(2) . .
C12 C11 H11 119.7 . .
C16 C17 H17 123.0 . .
C18 C17 C16 114(2) . .
C18 C17 H17 123.0 . .
C5 C9 H9 117.3 . .
C8 C9 C5 125(2) . .
C8 C9 H9 117.3 . .
C7 C8 H8 123.2 . .
C9 C8 C7 114(2) . .
C9 C8 H8 123.2 . .
C14 C18 H18 117.0 . .
C17 C18 C14 126(3) . .
C17 C18 H18 117.0 . .
C14 C13 H13 120.7 . .
C12 C13 C14 119(3) . .
C12 C13 H13 120.7 . .
C23 C27 C26 119.1(18) . .
C23 C27 H27 120.4 . .
C26 C27 H27 120.4 . .
C32 C31 H31 120.0 . .
C30 C31 C32 120(3) . .
C30 C31 H31 120.0 . .
Cl2 C73 H73 109.7 . .
Cl1 C73 Cl2 107.1(16) . .
Cl1 C73 H73 109.7 . .
Cl3 C73 Cl2 112.6(17) . .
Cl3 C73 Cl1 107.9(18) . .
Cl3 C73 H73 109.7 . .
Cl5 C74 H74 117.5 . .
Cl4 C74 Cl5 80(3) . .
Cl4 C74 H74 117.5 . .
Cl6 C74 Cl5 108(3) . .
Cl6 C74 Cl4 110(2) . .
Cl6 C74 H74 117.5 . .

loop_
_geom_bond_atom_site_label_1
_geom_bond_atom_site_label_2
_geom_bond_distance
_geom_bond_site_symmetry_2
Er2 Ca2 3.3950(6) .
Er2 O7 2.322(9) .
Er2 O8 2.284(9) .
Er2 O5 2.235(10) .
Er2 O6 2.306(10) .
Er2 N5 2.468(11) .
Er2 N8 2.538(11) .
Er2 N6 2.497(13) .
Er2 N7 2.486(13) .
Er1 Ca1 3.3870(7) .
Er1 O1 2.235(10) .
Er1 O2 2.308(11) .
Er1 O3 2.315(10) .
Er1 O4 2.345(10) .
Er1 N4 2.484(15) .
Er1 N2 2.464(15) .
Er1 N1 2.463(12) .
Er1 N3 2.516(11) .
Ca2 Er2 3.3951(7) 3_766
Ca2 O7 2.304(10) .
Ca2 O7 2.305(10) 3_766
Ca2 O8 2.327(8) .
Ca2 O8 2.327(8) 3_766
Ca2 O6 2.382(9) 3_766
Ca2 O6 2.382(9) .
Ca1 Er1 3.3871(7) 3_666
Ca1 O2 2.362(10) 3_666
Ca1 O2 2.362(10) .
Ca1 O3 2.257(8) 3_666
Ca1 O3 2.257(8) .
Ca1 O4 2.298(12) 3_666
Ca1 O4 2.298(12) .
O7 C55 1.303(16) .
O1 C1 1.333(17) .
O8 C64 1.323(13) .
O5 C37 1.332(16) .
O6 C46 1.312(16) .
O2 C10 1.344(18) .
N5 C42 1.339(19) .
N5 C43 1.290(15) .
O3 C19 1.335(15) .
O4 C28 1.286(17) .
N4 C33 1.391(18) .
N4 C34 1.31(2) .
N8 C69 1.347(17) .
N8 C70 1.292(16) .
C55 C60 1.42(2) .
C55 C56 1.384(18) .
N6 C52 1.309(17) .
N6 C51 1.355(19) .
N2 C15 1.33(2) .
N2 C16 1.330(19) .
N7 C60 1.334(17) .
N7 C61 1.34(2) .
Cl2 C73 1.72(3) .
C69 C68 1.430(17) .
C69 C64 1.402(19) .
Cl1 C73 1.66(2) .
C37 C42 1.442(18) .
C37 C38 1.35(2) .
C42 C41 1.44(2) .
N1 C6 1.372(18) .
N1 C7 1.288(18) .
C52 H52 0.9300 .
C52 C53 1.37(2) .
C28 C33 1.39(2) .
C28 C29 1.41(2) .
C60 C59 1.42(2) .
C6 C1 1.45(2) .
C6 C5 1.39(2) .
N3 C24 1.355(18) .
N3 C25 1.306(18) .
C65 H65 0.9300 .
C65 C64 1.36(2) .
C65 C66 1.384(18) .
C10 C15 1.41(2) .
C10 C11 1.40(2) .
Cl3 C73 1.64(3) .
C51 C46 1.44(2) .
C51 C50 1.44(2) .
C70 H70 0.9300 .
C70 C71 1.404(16) .
C33 C32 1.43(2) .
C56 H56 0.9300 .
C56 C57 1.43(2) .
C29 H29 0.9300 .
C29 C30 1.41(3) .
Cl5 C74 2.07(5) .
C68 C72 1.38(2) .
C68 C67 1.35(2) .
C46 C47 1.38(2) .
C47 H47 0.9300 .
C47 C48 1.35(2) .
C19 C24 1.399(19) .
C19 C20 1.37(2) .
C22 H22 0.9300 .
C22 C21 1.31(2) .
C22 C23 1.43(2) .
C15 C14 1.41(3) .
C1 C2 1.38(2) .
C41 C45 1.36(2) .
C41 C40 1.40(2) .
C38 H38 0.9300 .
C38 C39 1.43(2) .
C24 C23 1.411(17) .
C71 H71 0.9300 .
C71 C72 1.33(2) .
C59 C63 1.43(3) .
C59 C58 1.39(2) .
C43 H43 0.9300 .
C43 C44 1.39(2) .
C72 H72 0.9300 .
C66 H66 0.9300 .
C66 C67 1.38(2) .
C20 H20 0.9300 .
C20 C21 1.382(19) .
C45 H45 0.9300 .
C45 C44 1.34(2) .
C50 C49 1.41(3) .
C50 C54 1.42(2) .
C62 H62 0.9300 .
C62 C61 1.38(2) .
C62 C63 1.35(2) .
C34 H34 0.9300 .
C34 C35 1.41(2) .
C35 H35 0.9300 .
C35 C36 1.34(3) .
C16 H16 0.9300 .
C16 C17 1.40(3) .
C61 H61 0.9300 .
C39 H39 0.9300 .
C39 C40 1.33(2) .
C48 H48 0.9300 .
C48 C49 1.33(2) .
C2 H2 0.9300 .
C2 C3 1.36(2) .
C44 H44 0.9300 .
C5 C4 1.44(3) .
C5 C9 1.35(2) .
Cl4 C74 1.89(6) .
C36 H36 0.9300 .
C36 C32 1.42(3) .
C32 C31 1.37(3) .
C25 H25 0.9300 .
C25 C26 1.42(2) .
C49 H49 0.9300 .
Cl6 C74 1.19(9) .
C7 H7 0.9300 .
C7 C8 1.43(2) .
C30 H30 0.9300 .
C30 C31 1.35(3) .
C3 H3 0.9300 .
C3 C4 1.31(2) .
C21 H21 0.9300 .
C23 C27 1.35(2) .
C57 H57 0.9300 .
C57 C58 1.35(3) .
C63 H63 0.9300 .
C14 C18 1.37(3) .
C14 C13 1.38(3) .
C67 H67 0.9300 .
C58 H58 0.9300 .
C4 H4 0.9300 .
C53 H53 0.9300 .
C53 C54 1.34(3) .
C40 H40 0.9300 .
C12 H12 0.9300 .
C12 C11 1.39(2) .
C12 C13 1.35(3) .
C26 H26 0.9300 .
C26 C27 1.38(3) .
C54 H54 0.9300 .
C11 H11 0.9300 .
C17 H17 0.9300 .
C17 C18 1.36(3) .
C9 H9 0.9300 .
C9 C8 1.35(3) .
C8 H8 0.9300 .
C18 H18 0.9300 .
C13 H13 0.9300 .
C27 H27 0.9300 .
C31 H31 0.9300 .
C73 H73 0.9800 .
C74 H74 0.9800 .
